data_4073059
loop_
_publ_author_name
'Batsanov, Andrei S.'
'H\'erault, Damien'
'Howard, Judith A. K.'
'Patrick, Leonard G. F.'
'Probert, Michael R.'
'Whiting, Andrew'

_publ_section_title
;
 Synthesis and Structure of Planar Chiral, Bifunctional Aminoboronic Acid
 Ferrocene Derivatives
;
_journal_issue 9
_journal_name_full Organometallics
_journal_page_first 2414
_journal_paper_doi 10.1021/om070038l
_journal_volume 26
_journal_year 2007
_chemical_absolute_configuration ad
_chemical_formula_moiety 'C17 H25 B F3 Fe N'
_chemical_formula_sum 'C17 H25 B F3 Fe N'
_chemical_formula_weight 367.04
_chemical_name_systematic
;(pR)-N-{[2-(Difluoroborylferrocenyl]methyl}-N,N-diisopropylamine 
hydrofluoride    
;
_chemical_temperature_decomposition 353
_space_group_IT_number 19
_symmetry_cell_setting orthorhombic
_symmetry_space_group_name_Hall 'P 2ac 2ab'
_symmetry_space_group_name_H-M 'P 21 21 21'
_atom_sites_solution_hydrogens geom
_atom_sites_solution_primary direct
_atom_sites_solution_secondary difmap
_audit_creation_method SHELXL-97
_cell_angle_alpha 90.00
_cell_angle_beta 90.00
_cell_angle_gamma 90.00
_cell_formula_units_Z 4
_cell_length_a 10.842(1)
_cell_length_b 11.304(1)
_cell_length_c 13.971(1)
_cell_measurement_reflns_used 7863
_cell_measurement_temperature 120(2)
_cell_measurement_theta_max 32.83
_cell_measurement_theta_min 2.38
_cell_volume 1712.3(3)
_computing_cell_refinement 'SAINT version 6.02A (Bruker, 2001)'
_computing_data_collection 'SMART version 5.625 (Bruker, 2001)'
_computing_data_reduction 'SAINT version 6.02A (Bruker, 2001)'
_computing_molecular_graphics 'SHELXTL version 6.14 (Bruker, 2003)'
_computing_publication_material 'SHELXTL version 6.14 (Bruker, 2003)'
_computing_structure_refinement 'SHELXTL version 6.14 (Bruker, 2003)'
_computing_structure_solution 'SHELXTL version 6.12 (Bruker, 2001)'
_diffrn_ambient_temperature 120(2)
_diffrn_detector_area_resol_mean 8
_diffrn_measured_fraction_theta_full 0.999
_diffrn_measured_fraction_theta_max 0.999
_diffrn_measurement_device_type 'Bruker SMART CCD 6K area detector'
_diffrn_measurement_method \w-scans
_diffrn_radiation_monochromator graphite
_diffrn_radiation_source 'fine-focus sealed tube'
_diffrn_radiation_type MoK\a
_diffrn_radiation_wavelength 0.71073
_diffrn_reflns_av_R_equivalents 0.0282
_diffrn_reflns_av_sigmaI/netI 0.0410
_diffrn_reflns_limit_h_max 16
_diffrn_reflns_limit_h_min -16
_diffrn_reflns_limit_k_max 14
_diffrn_reflns_limit_k_min -17
_diffrn_reflns_limit_l_max 20
_diffrn_reflns_limit_l_min -21
_diffrn_reflns_number 18515
_diffrn_reflns_theta_full 32.50
_diffrn_reflns_theta_max 32.50
_diffrn_reflns_theta_min 2.32
_diffrn_standards_number 0
_exptl_absorpt_coefficient_mu 0.907
_exptl_absorpt_correction_T_max 1.0000
_exptl_absorpt_correction_T_min 0.8779
_exptl_absorpt_correction_type multi-scan
_exptl_absorpt_process_details 'SADABS (G.M.Sheldrick, 1997)'
_exptl_crystal_colour 'dark orange'
_exptl_crystal_density_diffrn 1.424
_exptl_crystal_density_method 'not measured'
_exptl_crystal_description irregular
_exptl_crystal_F_000 768
_exptl_crystal_size_max 0.17
_exptl_crystal_size_mid 0.15
_exptl_crystal_size_min 0.11
_refine_diff_density_max 0.826
_refine_diff_density_min -0.245
_refine_diff_density_rms 0.062
_refine_ls_abs_structure_details 'Flack H D (1983), Acta Cryst. A39, 876-881'
_refine_ls_abs_structure_Flack -0.003(9)
_refine_ls_extinction_method none
_refine_ls_goodness_of_fit_ref 0.987
_refine_ls_hydrogen_treatment mixed
_refine_ls_matrix_type full
_refine_ls_number_parameters 220
_refine_ls_number_reflns 6168
_refine_ls_number_restraints 0
_refine_ls_restrained_S_all 0.987
_refine_ls_R_factor_all 0.0364
_refine_ls_R_factor_gt 0.0304
_refine_ls_shift/su_max 0.001
_refine_ls_shift/su_mean 0.000
_refine_ls_structure_factor_coef Fsqd
_refine_ls_weighting_details 'calc w=1/[\s^2^(Fo^2^)+(0.0408P)^2^] where P=(Fo^2^+2Fc^2^)/3'
_refine_ls_weighting_scheme calc
_refine_ls_wR_factor_gt 0.0714
_refine_ls_wR_factor_ref 0.0738
_reflns_Friedel_coverage 0.78
_reflns_number_gt 5488
_reflns_number_total 6168
_reflns_threshold_expression I>2\s(I)
_cod_data_source_file om070038lsi20070114_012246.cif
_cod_data_source_block (12)
_cod_depositor_comments
;
The following automatic conversions were performed:

'_chemical_melting_point' tag was changed to
'_chemical_temperature_decomposition' since the value had been '353
(decomp.)'. The value '353 (decomp.)' was changed to
'353'.

'_symmetry_cell_setting' value 'Orthorhombic' changed to
'orthorhombic' according to
/home/saulius/struct/CIF-dictionaries/cif_core.dic dictionary named
'cif_core.dic' version 2.4.1 from 2010-06-29.

Automatic conversion script
Id: cif_fix_values 1715 2011-07-08 13:25:40Z adriana 
;
_cod_database_code 4073059

loop_
_symmetry_equiv_pos_as_xyz
'x, y, z'
'-x+1/2, -y, z+1/2'
'-x, y+1/2, -z+1/2'
'x+1/2, -y+1/2, -z'

loop_
_atom_site_label
_atom_site_type_symbol
_atom_site_fract_x
_atom_site_fract_y
_atom_site_fract_z
_atom_site_U_iso_or_equiv
_atom_site_adp_type
_atom_site_occupancy
_atom_site_symmetry_multiplicity
_atom_site_calc_flag
_atom_site_refinement_flags
Fe Fe 0.095630(16) 0.636491(17) 0.355398(14) 0.01547(5) Uani 1 1 d .
F1 F 0.41269(8) 0.52857(8) 0.17680(6) 0.02081(17) Uani 1 1 d .
F2 F 0.21252(8) 0.47400(8) 0.15417(7) 0.02318(18) Uani 1 1 d .
F3 F 0.27846(8) 0.65523(8) 0.10119(6) 0.02233(18) Uani 1 1 d .
N N 0.42507(10) 0.40978(10) 0.35632(9) 0.01548(19) Uani 1 1 d .
H1 H 0.4385(16) 0.4460(16) 0.3012(13) 0.015(4) Uiso 1 1 d .
B B 0.28751(14) 0.57224(14) 0.17605(11) 0.0168(3) Uani 1 1 d .
C1 C 0.25804(11) 0.62963(13) 0.27855(9) 0.0146(2) Uani 1 1 d .
C2 C 0.26791(12) 0.56995(12) 0.36935(9) 0.0152(2) Uani 1 1 d .
C3 C 0.24291(12) 0.65152(14) 0.44488(10) 0.0190(3) Uani 1 1 d .
H3 H 0.2437 0.6337 0.5150 0.023 Uiso 1 1 d R
C4 C 0.21625(14) 0.76268(13) 0.40207(11) 0.0213(3) Uani 1 1 d .
H4 H 0.1940 0.8370 0.4369 0.026 Uiso 1 1 d R
C5 C 0.22591(13) 0.74938(13) 0.30070(11) 0.0190(3) Uani 1 1 d .
H5 H 0.2099 0.8131 0.2526 0.023 Uiso 1 1 d R
C6 C -0.03051(14) 0.53289(17) 0.28637(12) 0.0275(3) Uani 1 1 d .
H6 H -0.0130 0.4781 0.2319 0.033 Uiso 1 1 d R
C7 C -0.02577(15) 0.50345(16) 0.38518(12) 0.0284(3) Uani 1 1 d .
H7 H -0.0044 0.4243 0.4124 0.034 Uiso 1 1 d R
C8 C -0.05592(15) 0.60689(17) 0.43851(12) 0.0294(4) Uani 1 1 d .
H8 H -0.0595 0.6130 0.5099 0.035 Uiso 1 1 d R
C9 C -0.08030(14) 0.69936(16) 0.37284(13) 0.0307(4) Uani 1 1 d .
H9 H -0.1038 0.7824 0.3895 0.037 Uiso 1 1 d R
C10 C -0.06416(13) 0.65329(18) 0.27880(12) 0.0291(4) Uani 1 1 d .
H10 H -0.0741 0.6986 0.2178 0.035 Uiso 1 1 d R
C11 C 0.29184(12) 0.44018(12) 0.38046(10) 0.0173(3) Uani 1 1 d .
H111 H 0.2360 0.3954 0.3377 0.021 Uiso 1 1 d R
H112 H 0.2741 0.4162 0.4472 0.021 Uiso 1 1 d R
C12 C 0.44493(13) 0.27722(12) 0.33822(11) 0.0191(3) Uani 1 1 d .
H12 H 0.5327 0.2585 0.3542 0.023 Uiso 1 1 d R
C13 C 0.42722(16) 0.25402(15) 0.23199(11) 0.0268(3) Uani 1 1 d .
H131 H 0.4399 0.1697 0.2188 0.036(3) Uiso 1 1 d R
H132 H 0.4869 0.3008 0.1953 0.036(3) Uiso 1 1 d R
H133 H 0.3433 0.2766 0.2133 0.036(3) Uiso 1 1 d R
C14 C 0.36342(15) 0.19837(14) 0.39991(13) 0.0269(3) Uani 1 1 d .
H141 H 0.3925 0.1163 0.3961 0.033(3) Uiso 1 1 d R
H142 H 0.2780 0.2026 0.3770 0.033(3) Uiso 1 1 d R
H143 H 0.3669 0.2252 0.4667 0.033(3) Uiso 1 1 d R
C15 C 0.51800(12) 0.46581(13) 0.42361(10) 0.0184(3) Uani 1 1 d .
H15 H 0.4937 0.5504 0.4327 0.022 Uiso 1 1 d R
C16 C 0.64539(13) 0.46440(14) 0.37733(11) 0.0227(3) Uani 1 1 d .
H161 H 0.6385 0.4862 0.3096 0.023(3) Uiso 1 1 d R
H162 H 0.6811 0.3848 0.3825 0.023(3) Uiso 1 1 d R
H163 H 0.6993 0.5212 0.4101 0.023(3) Uiso 1 1 d R
C17 C 0.52017(15) 0.40758(18) 0.52183(10) 0.0279(3) Uani 1 1 d .
H171 H 0.5765 0.4511 0.5639 0.035(3) Uiso 1 1 d R
H172 H 0.5484 0.3256 0.5156 0.035(3) Uiso 1 1 d R
H173 H 0.4370 0.4085 0.5493 0.035(3) Uiso 1 1 d R

loop_
_atom_site_aniso_label
_atom_site_aniso_U_11
_atom_site_aniso_U_22
_atom_site_aniso_U_33
_atom_site_aniso_U_23
_atom_site_aniso_U_13
_atom_site_aniso_U_12
Fe 0.01204(8) 0.01882(8) 0.01555(8) -0.00062(7) 0.00022(7) 0.00192(7)
F1 0.0178(4) 0.0255(4) 0.0191(4) -0.0006(3) 0.0037(3) 0.0025(4)
F2 0.0240(4) 0.0237(4) 0.0219(4) -0.0056(3) 0.0020(4) -0.0065(3)
F3 0.0249(4) 0.0260(5) 0.0161(4) 0.0040(3) -0.0015(3) -0.0016(4)
N 0.0147(5) 0.0163(5) 0.0155(5) 0.0012(4) 0.0006(4) 0.0020(4)
B 0.0152(6) 0.0186(7) 0.0165(6) -0.0004(5) 0.0004(5) -0.0021(6)
C1 0.0114(5) 0.0166(6) 0.0158(5) -0.0013(5) -0.0002(4) -0.0001(5)
C2 0.0123(5) 0.0172(6) 0.0160(6) 0.0001(4) -0.0002(4) 0.0009(4)
C3 0.0164(6) 0.0252(8) 0.0153(6) -0.0044(5) -0.0030(4) 0.0014(5)
C4 0.0201(6) 0.0194(6) 0.0244(7) -0.0060(5) -0.0007(5) 0.0009(5)
C5 0.0177(6) 0.0181(6) 0.0212(7) 0.0007(5) 0.0001(5) 0.0003(5)
C6 0.0151(6) 0.0378(9) 0.0297(8) -0.0114(7) 0.0007(6) -0.0052(6)
C7 0.0180(7) 0.0308(8) 0.0362(9) 0.0062(7) 0.0026(6) -0.0046(6)
C8 0.0174(6) 0.0482(11) 0.0227(7) -0.0015(7) 0.0065(5) -0.0014(7)
C9 0.0152(6) 0.0350(9) 0.0420(10) -0.0064(7) 0.0044(6) 0.0064(6)
C10 0.0153(6) 0.0447(11) 0.0274(8) 0.0042(7) -0.0053(5) 0.0041(7)
C11 0.0128(5) 0.0192(6) 0.0198(6) 0.0020(4) 0.0007(5) 0.0021(5)
C12 0.0178(6) 0.0157(6) 0.0238(7) 0.0001(5) 0.0003(5) 0.0019(5)
C13 0.0321(8) 0.0219(7) 0.0263(8) -0.0068(6) -0.0035(6) 0.0024(6)
C14 0.0240(7) 0.0191(7) 0.0375(9) 0.0056(6) 0.0038(6) 0.0005(6)
C15 0.0134(6) 0.0207(6) 0.0213(7) -0.0030(5) -0.0016(5) 0.0005(5)
C16 0.0149(6) 0.0235(7) 0.0298(8) -0.0016(6) 0.0021(5) 0.0009(5)
C17 0.0218(7) 0.0456(10) 0.0164(7) 0.0005(6) -0.0032(5) 0.0012(7)

loop_
_atom_type_symbol
_atom_type_description
_atom_type_scat_dispersion_real
_atom_type_scat_dispersion_imag
_atom_type_scat_source
C C 0.0033 0.0016 'International Tables Vol C Tables 4.2.6.8 and 6.1.1.4'
H H 0.0000 0.0000 'International Tables Vol C Tables 4.2.6.8 and 6.1.1.4'
B B 0.0013 0.0007 'International Tables Vol C Tables 4.2.6.8 and 6.1.1.4'
N N 0.0061 0.0033 'International Tables Vol C Tables 4.2.6.8 and 6.1.1.4'
F F 0.0171 0.0103 'International Tables Vol C Tables 4.2.6.8 and 6.1.1.4'
Fe Fe 0.3463 0.8444 'International Tables Vol C Tables 4.2.6.8 and 6.1.1.4'

loop_
_geom_angle_atom_site_label_1
_geom_angle_atom_site_label_2
_geom_angle_atom_site_label_3
_geom_angle
C2 Fe C3 41.19(5)
C2 Fe C8 128.90(6)
C3 Fe C8 107.22(6)
C2 Fe C7 107.57(6)
C3 Fe C7 116.25(7)
C8 Fe C7 40.86(7)
C2 Fe C4 68.76(6)
C3 Fe C4 40.80(6)
C8 Fe C4 116.66(7)
C7 Fe C4 149.59(7)
C2 Fe C6 116.78(6)
C3 Fe C6 149.69(7)
C8 Fe C6 68.61(7)
C7 Fe C6 40.72(7)
C4 Fe C6 168.54(7)
C2 Fe C10 150.12(6)
C3 Fe C10 168.06(7)
C8 Fe C10 68.33(7)
C7 Fe C10 68.21(7)
C4 Fe C10 130.14(7)
C6 Fe C10 40.45(8)
C2 Fe C9 167.56(7)
C3 Fe C9 128.91(6)
C8 Fe C9 40.51(7)
C7 Fe C9 68.36(7)
C4 Fe C9 108.41(7)
C6 Fe C9 68.40(7)
C10 Fe C9 40.70(7)
C2 Fe C5 68.37(6)
C3 Fe C5 68.69(6)
C8 Fe C5 150.33(7)
C7 Fe C5 168.02(7)
C4 Fe C5 40.84(6)
C6 Fe C5 129.93(7)
C10 Fe C5 109.30(7)
C9 Fe C5 117.99(7)
C2 Fe C1 41.27(5)
C3 Fe C1 69.71(5)
C8 Fe C1 167.78(7)
C7 Fe C1 128.94(6)
C4 Fe C1 69.27(6)
C6 Fe C1 107.70(6)
C10 Fe C1 117.00(6)
C9 Fe C1 150.31(7)
C5 Fe C1 40.72(6)
C15 N C11 113.50(11)
C15 N C12 114.62(10)
C11 N C12 112.95(10)
C15 N H1 103.7(12)
C11 N H1 104.2(12)
C12 N H1 106.6(12)
F3 B F2 108.87(12)
F3 B F1 107.37(11)
F2 B F1 105.92(11)
F3 B C1 112.31(12)
F2 B C1 113.40(12)
F1 B C1 108.60(11)
C5 C1 C2 105.69(11)
C5 C1 B 128.59(12)
C2 C1 B 125.58(13)
C5 C1 Fe 69.17(8)
C2 C1 Fe 67.85(7)
B C1 Fe 130.51(9)
C3 C2 C1 109.54(12)
C3 C2 C11 126.08(13)
C1 C2 C11 124.24(12)
C3 C2 Fe 69.86(7)
C1 C2 Fe 70.88(7)
C11 C2 Fe 122.28(9)
C4 C3 C2 107.38(12)
C4 C3 Fe 69.87(8)
C2 C3 Fe 68.96(7)
C4 C3 H3 126.3
C2 C3 H3 126.3
Fe C3 H3 126.3
C3 C4 C5 108.02(13)
C3 C4 Fe 69.33(8)
C5 C4 Fe 69.93(9)
C3 C4 H4 125.9
C5 C4 H4 126.0
Fe C4 H4 126.0
C4 C5 C1 109.38(13)
C4 C5 Fe 69.24(9)
C1 C5 Fe 70.11(8)
C4 C5 H5 125.3
C1 C5 H5 125.3
Fe C5 H5 125.4
C10 C6 C7 107.92(15)
C10 C6 Fe 69.88(9)
C7 C6 Fe 69.60(10)
C10 C6 H6 126.1
C7 C6 H6 126.0
Fe C6 H6 126.0
C6 C7 C8 107.91(15)
C6 C7 Fe 69.68(9)
C8 C7 Fe 69.51(10)
C6 C7 H7 126.0
C8 C7 H7 126.1
Fe C7 H7 126.0
C9 C8 C7 108.05(15)
C9 C8 Fe 70.14(9)
C7 C8 Fe 69.64(9)
C9 C8 H8 126.0
C7 C8 H8 125.9
Fe C8 H8 126.0
C8 C9 C10 107.76(15)
C8 C9 Fe 69.35(9)
C10 C9 Fe 69.47(8)
C8 C9 H9 126.1
C10 C9 H9 126.1
Fe C9 H9 126.2
C6 C10 C9 108.36(16)
C6 C10 Fe 69.68(9)
C9 C10 Fe 69.83(9)
C6 C10 H10 125.8
C9 C10 H10 125.9
Fe C10 H10 125.8
C2 C11 N 111.25(11)
C2 C11 H111 109.4
N C11 H111 109.4
C2 C11 H112 109.4
N C11 H112 109.4
H111 C11 H112 108.0
C13 C12 C14 112.24(13)
C13 C12 N 108.16(12)
C14 C12 N 113.38(12)
C13 C12 H12 107.6
C14 C12 H12 107.6
N C12 H12 107.6
C12 C13 H131 109.5
C12 C13 H132 109.5
H131 C13 H132 109.5
C12 C13 H133 109.4
H131 C13 H133 109.5
H132 C13 H133 109.5
C12 C14 H141 109.6
C12 C14 H142 109.6
H141 C14 H142 109.4
C12 C14 H143 109.6
H141 C14 H143 109.3
H142 C14 H143 109.3
N C15 C17 112.86(12)
N C15 C16 109.54(11)
C17 C15 C16 111.33(12)
N C15 H15 107.6
C17 C15 H15 107.6
C16 C15 H15 107.6
C15 C16 H161 109.7
C15 C16 H162 109.6
H161 C16 H162 109.3
C15 C16 H163 109.5
H161 C16 H163 109.3
H162 C16 H163 109.3
C15 C17 H171 109.5
C15 C17 H172 109.5
H171 C17 H172 109.5
C15 C17 H173 109.5
H171 C17 H173 109.5
H172 C17 H173 109.4

loop_
_geom_bond_atom_site_label_1
_geom_bond_atom_site_label_2
_geom_bond_distance
Fe C2 2.0230(13)
Fe C3 2.0350(13)
Fe C8 2.0396(16)
Fe C7 2.0414(16)
Fe C4 2.0421(15)
Fe C6 2.0425(16)
Fe C10 2.0452(15)
Fe C9 2.0500(15)
Fe C5 2.0513(15)
Fe C1 2.0638(13)
F1 B 1.4442(18)
F2 B 1.4098(18)
F3 B 1.4085(18)
N C15 1.5167(18)
N C11 1.5225(17)
N C12 1.5348(17)
N H1 0.884(18)
B C1 1.604(2)
C1 C5 1.432(2)
C1 C2 1.4407(18)
C2 C3 1.4273(19)
C2 C11 1.4978(19)
C3 C4 1.421(2)
C3 H3 1.0000
C4 C5 1.428(2)
C4 H4 1.0000
C5 H5 1.0000
C6 C10 1.413(3)
C6 C7 1.421(2)
C6 H6 1.0000
C7 C8 1.424(3)
C7 H7 1.0000
C8 C9 1.416(3)
C8 H8 0.9999
C9 C10 1.424(2)
C9 H9 1.0001
C10 H10 1.0000
C11 H111 0.9899
C11 H112 0.9899
C12 C13 1.519(2)
C12 C14 1.523(2)
C12 H12 1.0000
C13 H131 0.9800
C13 H132 0.9801
C13 H133 0.9800
C14 H141 0.9811
C14 H142 0.9813
C14 H143 0.9812
C15 C17 1.522(2)
C15 C16 1.525(2)
C15 H15 1.0000
C16 H161 0.9814
C16 H162 0.9815
C16 H163 0.9816
C17 H171 0.9801
C17 H172 0.9802
C17 H173 0.9803

loop_
_geom_hbond_atom_site_label_D
_geom_hbond_atom_site_label_H
_geom_hbond_atom_site_label_A
_geom_hbond_distance_DH
_geom_hbond_distance_HA
_geom_hbond_distance_DA
_geom_hbond_angle_DHA
N H1 F1 0.884(18) 1.993(18) 2.8481(15) 162.5(16)

loop_
_geom_torsion_atom_site_label_1
_geom_torsion_atom_site_label_2
_geom_torsion_atom_site_label_3
_geom_torsion_atom_site_label_4
_geom_torsion
F3 B C1 C5 -0.3(2)
F2 B C1 C5 -124.24(15)
F1 B C1 C5 118.31(15)
F3 B C1 C2 -175.42(12)
F2 B C1 C2 60.63(18)
F1 B C1 C2 -56.83(17)
C5 C1 C2 C3 -0.23(14)
B C1 C2 C3 175.82(12)
Fe C1 C2 C3 -59.36(9)
C5 C1 C2 C11 175.73(12)
B C1 C2 C11 -8.2(2)
C1 C2 C3 C4 0.44(15)
C11 C2 C3 C4 -175.43(13)
C3 C4 C5 C1 0.33(18)
C2 C1 C5 C4 -0.06(16)
B C1 C5 C4 -175.95(14)
C10 C6 C7 C8 -0.40(18)
C6 C7 C8 C9 0.55(19)
C7 C6 C10 C9 0.10(18)
C8 C9 C10 C6 0.24(18)
C3 C2 C11 N -111.52(15)
C1 C2 C11 N 73.19(16)
C15 N C11 C2 64.03(14)
C12 N C11 C2 -163.32(11)
C15 N C12 C13 -137.00(13)
C11 N C12 C13 90.91(14)
C15 N C12 C14 97.85(14)
C11 N C12 C14 -34.25(17)
C11 N C15 C17 73.34(15)
C12 N C15 C17 -58.50(16)
C11 N C15 C16 -162.02(11)
C12 N C15 C16 66.14(15)
